data_7042599
loop_
_publ_author_name
'Stobbe, Brian C.'
'Powell, Douglas R.'
'Thomson, Robert K.'

_publ_section_title
;
 Schiff base thorium(iv) and uranium(iv) chloro complexes: synthesis,
 substitution and oxidation chemistry.
;
_journal_issue 15
_journal_name_full 'Dalton transactions (Cambridge, England : 2003)'
_journal_page_first 4888
_journal_page_last 4892
_journal_paper_doi 10.1039/c7dt00580f
_journal_volume 46
_journal_year 2017
_chemical_formula_moiety 'C34 H38 N10 O4 U, C7 H8'
_chemical_formula_sum 'C41 H46 N10 O4 U'
_chemical_formula_weight 980.91
_space_group_crystal_system triclinic
_space_group_IT_number 2
_space_group_name_Hall '-P 1'
_space_group_name_H-M_alt 'P -1'
_symmetry_space_group_name_Hall '-P 1'
_symmetry_space_group_name_H-M 'P -1'
_atom_sites_solution_hydrogens geom
_atom_sites_solution_primary dual
_atom_sites_solution_secondary difmap
_audit_creation_method SHELXL-2014/7
_audit_update_record
;
2017-02-16 deposited with the CCDC.
2017-03-23 downloaded from the CCDC.
;
_cell_angle_alpha 76.878(2)
_cell_angle_beta 86.987(2)
_cell_angle_gamma 71.973(2)
_cell_formula_units_Z 2
_cell_length_a 9.572(5)
_cell_length_b 13.791(7)
_cell_length_c 16.103(2)
_cell_measurement_reflns_used 9951
_cell_measurement_temperature 100(2)
_cell_measurement_theta_max 29.88
_cell_measurement_theta_min 2.23
_cell_volume 1968.2(15)
_computing_cell_refinement 'SAINT (Bruker, 2007)'
_computing_data_collection 'APEX2 (Bruker, 2007)'
_computing_data_reduction 'SAINT (Bruker, 2007)'
_computing_molecular_graphics 'Mercury (CCDC, 2016)'
_computing_publication_material 'SHELXL-2014/7 (Sheldrick, 2015b)'
_computing_structure_refinement 'SHELXL-2014/7 (Sheldrick, 2015b)'
_computing_structure_solution 'SHELXT (Sheldrick, 2015a)'
_diffrn_ambient_temperature 100(2)
_diffrn_measured_fraction_theta_full 0.994
_diffrn_measured_fraction_theta_max 0.893
_diffrn_measurement_device_type 'Bruker APEX CCD'
_diffrn_measurement_method '\f and \w scans'
_diffrn_radiation_type MoK\a
_diffrn_radiation_wavelength 0.71073
_diffrn_reflns_av_R_equivalents 0.0574
_diffrn_reflns_av_unetI/netI 0.0596
_diffrn_reflns_Laue_measured_fraction_full 0.994
_diffrn_reflns_Laue_measured_fraction_max 0.893
_diffrn_reflns_limit_h_max 13
_diffrn_reflns_limit_h_min 0
_diffrn_reflns_limit_k_max 19
_diffrn_reflns_limit_k_min -18
_diffrn_reflns_limit_l_max 23
_diffrn_reflns_limit_l_min -22
_diffrn_reflns_number 90881
_diffrn_reflns_point_group_measured_fraction_full 0.994
_diffrn_reflns_point_group_measured_fraction_max 0.893
_diffrn_reflns_theta_full 25.242
_diffrn_reflns_theta_max 31.673
_diffrn_reflns_theta_min 1.299
_exptl_absorpt_coefficient_mu 4.179
_exptl_absorpt_correction_T_max 0.680
_exptl_absorpt_correction_T_min 0.279
_exptl_absorpt_correction_type multi-scan
_exptl_absorpt_process_details 'TWINABS (Sheldrick, 2015c)'
_exptl_crystal_colour green
_exptl_crystal_density_diffrn 1.655
_exptl_crystal_description block
_exptl_crystal_F_000 972
_exptl_crystal_size_max 0.410
_exptl_crystal_size_mid 0.150
_exptl_crystal_size_min 0.100
_refine_diff_density_max 2.478
_refine_diff_density_min -1.960
_refine_diff_density_rms 0.141
_refine_ls_extinction_method none
_refine_ls_goodness_of_fit_ref 0.990
_refine_ls_hydrogen_treatment constr
_refine_ls_matrix_type full
_refine_ls_number_parameters 648
_refine_ls_number_reflns 11866
_refine_ls_number_restraints 1149
_refine_ls_restrained_S_all 0.955
_refine_ls_R_factor_all 0.0616
_refine_ls_R_factor_gt 0.0420
_refine_ls_shift/su_max 0.003
_refine_ls_shift/su_mean 0.000
_refine_ls_structure_factor_coef Fsqd
_refine_ls_weighting_details 'w=1/[\s^2^(Fo^2^)+(0.0560P)^2^] where P=(Fo^2^+2Fc^2^)/3'
_refine_ls_weighting_scheme calc
_refine_ls_wR_factor_gt 0.0891
_refine_ls_wR_factor_ref 0.0945
_reflns_Friedel_coverage 0.000
_reflns_number_gt 9414
_reflns_number_total 11866
_reflns_threshold_expression 'I > 2\s(I)'
_cod_data_source_file c7dt00580f2.cif
_cod_data_source_block 17016
_cod_depositor_comments 'Adding full bibliography for 7042596--7042600.cif.'
_cod_database_code 7042599
_shelx_space_group_comment
; 
The symmetry employed for this shelxl refinement is uniquely defined 
by the following loop, which should always be used as a source of 
symmetry information in preference to the above space-group names. 
They are only intended as comments. 
;
_shelx_estimated_absorpt_t_min 0.279
_shelx_estimated_absorpt_t_max 0.680

loop_
_space_group_symop_operation_xyz
'x, y, z'
'-x, -y, -z'

loop_
_atom_site_label
_atom_site_type_symbol
_atom_site_fract_x
_atom_site_fract_y
_atom_site_fract_z
_atom_site_U_iso_or_equiv
_atom_site_adp_type
_atom_site_occupancy
_atom_site_site_symmetry_order
_atom_site_calc_flag
_atom_site_refinement_flags_posn
_atom_site_refinement_flags_adp
_atom_site_refinement_flags_occupancy
_atom_site_disorder_assembly
_atom_site_disorder_group
U1 U 0.36811(2) 0.70011(2) 0.70548(2) 0.02514(5) Uani 1 1 d . U . . .
O1 O 0.0854(4) 0.7244(3) 0.4726(2) 0.0521(9) Uani 1 1 d D U . . .
O2 O 0.2369(3) 0.7567(2) 0.58923(16) 0.0313(6) Uani 1 1 d . U . . .
O3 O 0.4796(3) 0.5787(2) 0.81209(16) 0.0287(6) Uani 1 1 d . U . . .
O4 O 0.5282(3) 0.3880(2) 0.90633(18) 0.0375(7) Uani 1 1 d D U . . .
N1 N 0.3469(4) 0.8932(3) 0.6477(2) 0.0407(8) Uani 1 1 d D U . . .
N2 N 0.5403(4) 0.7686(2) 0.7816(2) 0.0340(7) Uani 1 1 d D U . . .
N3 N 0.5812(4) 0.6918(3) 0.6181(2) 0.0355(8) Uani 1 1 d . U . . .
N4 N 0.6316(4) 0.7470(3) 0.5737(2) 0.0351(8) Uani 1 1 d . U . . .
N5 N 0.6894(7) 0.8006(4) 0.5278(4) 0.092(2) Uani 1 1 d . U . . .
N6 N 0.1887(4) 0.7894(3) 0.7952(2) 0.0327(7) Uani 1 1 d . U . . .
N7 N 0.0819(4) 0.7791(2) 0.8304(2) 0.0271(7) Uani 1 1 d . U . . .
N8 N -0.0233(4) 0.7715(3) 0.8660(2) 0.0383(8) Uani 1 1 d . U . . .
N9 N 0.4372(3) 0.5274(3) 0.64544(19) 0.0261(6) Uani 1 1 d . U . . .
N10 N 0.1698(3) 0.6028(3) 0.7393(2) 0.0290(7) Uani 1 1 d . U . . .
C1 C -0.0072(8) 0.6029(5) 0.4369(4) 0.0512(17) Uani 0.727(8) 1 d D U P A 1
H1A H 0.0919 0.5550 0.4337 0.077 Uiso 0.727(8) 1 calc R U P A 1
H1B H -0.0742 0.5904 0.3994 0.077 Uiso 0.727(8) 1 calc R U P A 1
H1C H -0.0410 0.5907 0.4957 0.077 Uiso 0.727(8) 1 calc R U P A 1
C2 C -0.0045(7) 0.7134(5) 0.4089(3) 0.0436(15) Uani 0.727(8) 1 d D U P A 1
H2A H 0.0389 0.7256 0.3518 0.052 Uiso 0.727(8) 1 calc R U P A 1
H2B H -0.1048 0.7632 0.4072 0.052 Uiso 0.727(8) 1 calc R U P A 1
C1' C -0.0027(18) 0.6516(15) 0.3759(9) 0.048(3) Uani 0.273(8) 1 d D U P A 2
H1'1 H 0.0284 0.6994 0.3293 0.072 Uiso 0.273(8) 1 calc R U P A 2
H1'2 H -0.0882 0.6367 0.3572 0.072 Uiso 0.273(8) 1 calc R U P A 2
H1'3 H 0.0779 0.5862 0.3922 0.072 Uiso 0.273(8) 1 calc R U P A 2
C2' C -0.0428(11) 0.7011(16) 0.4509(10) 0.048(3) Uani 0.273(8) 1 d D U P A 2
H2'1 H -0.1268 0.7659 0.4361 0.057 Uiso 0.273(8) 1 calc R U P A 2
H2'2 H -0.0705 0.6525 0.4995 0.057 Uiso 0.273(8) 1 calc R U P A 2
C3 C 0.1092(5) 0.8186(4) 0.4569(3) 0.0432(11) Uani 1 1 d . U . . .
C4 C 0.1925(4) 0.8324(4) 0.5203(2) 0.0346(9) Uani 1 1 d . U . . .
C5 C 0.0573(5) 0.8990(5) 0.3864(3) 0.0536(13) Uani 1 1 d . U . . .
H5 H -0.0003 0.8896 0.3444 0.064 Uiso 1 1 calc R U . . .
C6 C 0.0871(6) 0.9912(5) 0.3761(3) 0.0542(13) Uani 1 1 d . U . . .
H6 H 0.0499 1.0457 0.3274 0.065 Uiso 1 1 calc R U . . .
C7 C 0.1716(5) 1.0054(4) 0.4365(3) 0.0481(12) Uani 1 1 d . U . . .
H7 H 0.1939 1.0693 0.4288 0.058 Uiso 1 1 calc R U . . .
C8 C 0.2248(5) 0.9254(4) 0.5095(3) 0.0367(9) Uani 1 1 d . U . . .
C9 C 0.2984(5) 0.9508(4) 0.5745(3) 0.0424(11) Uani 1 1 d . U . . .
H9 H 0.3122 1.0179 0.5611 0.051 Uiso 1 1 calc R U . . .
C10 C 0.3889(6) 0.9433(4) 0.7134(3) 0.0301(10) Uani 0.750(5) 1 d D U P B 1
H10 H 0.3237 0.9352 0.7634 0.036 Uiso 0.750(5) 1 calc R U P B 1
C11 C 0.3734(7) 1.0593(5) 0.6835(4) 0.0365(11) Uani 0.750(5) 1 d D U P B 1
H11A H 0.4333 1.0698 0.6322 0.044 Uiso 0.750(5) 1 calc R U P B 1
H11B H 0.2694 1.0986 0.6674 0.044 Uiso 0.750(5) 1 calc R U P B 1
C12 C 0.4219(6) 1.1021(4) 0.7519(4) 0.0396(11) Uani 0.750(5) 1 d D U P B 1
H12A H 0.3612 1.0935 0.8031 0.048 Uiso 0.750(5) 1 calc R U P B 1
H12B H 0.4094 1.1776 0.7307 0.048 Uiso 0.750(5) 1 calc R U P B 1
C13 C 0.5822(6) 1.0430(4) 0.7744(4) 0.0413(11) Uani 0.750(5) 1 d D U P B 1
H13A H 0.6156 1.0699 0.8192 0.050 Uiso 0.750(5) 1 calc R U P B 1
H13B H 0.6429 1.0539 0.7235 0.050 Uiso 0.750(5) 1 calc R U P B 1
C14 C 0.6018(7) 0.9271(4) 0.8061(4) 0.0378(12) Uani 0.750(5) 1 d D U P B 1
H14A H 0.5490 0.9166 0.8603 0.045 Uiso 0.750(5) 1 calc R U P B 1
H14B H 0.7075 0.8895 0.8183 0.045 Uiso 0.750(5) 1 calc R U P B 1
C15 C 0.5460(6) 0.8789(3) 0.7430(4) 0.0315(10) Uani 0.750(5) 1 d D U P B 1
H15 H 0.6111 0.8774 0.6924 0.038 Uiso 0.750(5) 1 calc R U P B 1
C10' C 0.4695(14) 0.9275(12) 0.6765(8) 0.0340(16) Uani 0.250(5) 1 d D U P B 2
H10' H 0.5659 0.8961 0.6511 0.041 Uiso 0.250(5) 1 calc R U P B 2
C11' C 0.423(2) 1.0483(15) 0.6547(12) 0.0369(17) Uani 0.250(5) 1 d D U P B 2
H11C H 0.4367 1.0734 0.5931 0.044 Uiso 0.250(5) 1 calc R U P B 2
H11D H 0.3173 1.0762 0.6667 0.044 Uiso 0.250(5) 1 calc R U P B 2
C12' C 0.512(2) 1.0892(13) 0.7059(8) 0.0399(17) Uani 0.250(5) 1 d D U P B 2
H12C H 0.4734 1.1665 0.6937 0.048 Uiso 0.250(5) 1 calc R U P B 2
H12D H 0.6153 1.0694 0.6881 0.048 Uiso 0.250(5) 1 calc R U P B 2
C13' C 0.505(2) 1.0462(11) 0.8009(9) 0.0385(17) Uani 0.250(5) 1 d D U P B 2
H13C H 0.4021 1.0719 0.8196 0.046 Uiso 0.250(5) 1 calc R U P B 2
H13D H 0.5664 1.0729 0.8317 0.046 Uiso 0.250(5) 1 calc R U P B 2
C14' C 0.5561(19) 0.9276(11) 0.8248(12) 0.0353(17) Uani 0.250(5) 1 d D U P B 2
H14C H 0.5415 0.9031 0.8864 0.042 Uiso 0.250(5) 1 calc R U P B 2
H14D H 0.6622 0.9012 0.8133 0.042 Uiso 0.250(5) 1 calc R U P B 2
C15' C 0.4692(16) 0.8855(4) 0.7728(8) 0.0325(16) Uani 0.250(5) 1 d D U P B 2
H15' H 0.3657 0.8996 0.7930 0.039 Uiso 0.250(5) 1 calc R U P B 2
C16 C 0.6422(5) 0.7141(3) 0.8360(3) 0.0340(9) Uani 1 1 d . U . . .
H16 H 0.7082 0.7486 0.8479 0.041 Uiso 1 1 calc R U . . .
C17 C 0.6706(4) 0.6073(3) 0.8821(2) 0.0278(8) Uani 1 1 d . U . . .
C18 C 0.5859(4) 0.5447(3) 0.8709(2) 0.0264(7) Uani 1 1 d . U . . .
C19 C 0.7839(5) 0.5679(3) 0.9441(3) 0.0349(9) Uani 1 1 d . U . . .
H19 H 0.8419 0.6103 0.9515 0.042 Uiso 1 1 calc R U . . .
C20 C 0.8117(5) 0.4689(4) 0.9941(3) 0.0392(10) Uani 1 1 d . U . . .
H20 H 0.8889 0.4430 1.0357 0.047 Uiso 1 1 calc R U . . .
C21 C 0.7277(5) 0.4065(3) 0.9841(3) 0.0374(9) Uani 1 1 d . U . . .
H21 H 0.7470 0.3383 1.0194 0.045 Uiso 1 1 calc R U . . .
C22 C 0.6158(5) 0.4425(3) 0.9231(2) 0.0306(8) Uani 1 1 d . U . . .
C23 C 0.5531(5) 0.2840(3) 0.9571(3) 0.0400(10) Uani 1 1 d D U . . .
H23A H 0.5439 0.2850 1.0184 0.048 Uiso 1 1 calc R U . . .
H23B H 0.6527 0.2390 0.9475 0.048 Uiso 1 1 calc R U . . .
C24 C 0.4385(6) 0.2442(4) 0.9295(3) 0.0489(12) Uani 1 1 d D U . . .
H24A H 0.3417 0.2831 0.9470 0.073 Uiso 1 1 calc R U . . .
H24B H 0.4595 0.1697 0.9562 0.073 Uiso 1 1 calc R U . . .
H24C H 0.4394 0.2536 0.8673 0.073 Uiso 1 1 calc R U . . .
C25 C 0.3528(4) 0.5158(3) 0.5866(2) 0.0262(7) Uani 1 1 d . U . . .
H25 H 0.2661 0.5712 0.5662 0.031 Uiso 1 1 calc R U . . .
C26 C 0.3870(4) 0.4267(3) 0.5547(2) 0.0310(8) Uani 1 1 d . U . . .
H26 H 0.3245 0.4214 0.5131 0.037 Uiso 1 1 calc R U . . .
C27 C 0.5114(5) 0.3460(3) 0.5833(3) 0.0334(9) Uani 1 1 d . U . . .
H27 H 0.5365 0.2839 0.5622 0.040 Uiso 1 1 calc R U . . .
C28 C 0.6000(5) 0.3570(3) 0.6437(3) 0.0354(9) Uani 1 1 d . U . . .
H28 H 0.6876 0.3027 0.6645 0.043 Uiso 1 1 calc R U . . .
C29 C 0.5588(4) 0.4480(3) 0.6729(2) 0.0307(8) Uani 1 1 d . U . . .
H29 H 0.6197 0.4549 0.7146 0.037 Uiso 1 1 calc R U . . .
C30 C 0.0352(4) 0.6425(3) 0.7016(3) 0.0323(8) Uani 1 1 d . U . . .
H30 H 0.0109 0.7096 0.6641 0.039 Uiso 1 1 calc R U . . .
C31 C -0.0685(5) 0.5907(4) 0.7148(3) 0.0402(10) Uani 1 1 d . U . . .
H31 H -0.1619 0.6216 0.6868 0.048 Uiso 1 1 calc R U . . .
C32 C -0.0361(5) 0.4952(4) 0.7678(3) 0.0432(10) Uani 1 1 d . U . . .
H32 H -0.1061 0.4580 0.7776 0.052 Uiso 1 1 calc R U . . .
C33 C 0.1001(5) 0.4527(4) 0.8074(3) 0.0441(11) Uani 1 1 d . U . . .
H33 H 0.1251 0.3856 0.8448 0.053 Uiso 1 1 calc R U . . .
C34 C 0.2005(5) 0.5084(4) 0.7924(3) 0.0348(9) Uani 1 1 d . U . . .
H34 H 0.2938 0.4788 0.8206 0.042 Uiso 1 1 calc R U . . .
C1A C -0.1280(6) 0.9269(4) 0.0593(3) 0.0358(12) Uani 0.660(5) 1 d D U P C 1
C2A C -0.0427(7) 0.8242(5) 0.0775(3) 0.0397(12) Uani 0.660(5) 1 d D U P C 1
H2AA H -0.0628 0.7766 0.0491 0.048 Uiso 0.660(5) 1 calc R U P C 1
C3A C 0.0725(7) 0.7884(6) 0.1366(4) 0.0412(14) Uani 0.660(5) 1 d D U P C 1
H3A H 0.1303 0.7169 0.1485 0.049 Uiso 0.660(5) 1 calc R U P C 1
C4A C 0.1027(9) 0.8575(5) 0.1781(5) 0.0414(13) Uani 0.660(5) 1 d D U P C 1
H4A H 0.1815 0.8341 0.2186 0.050 Uiso 0.660(5) 1 calc R U P C 1
C5A C 0.0162(7) 0.9614(5) 0.1597(4) 0.0423(13) Uani 0.660(5) 1 d D U P C 1
H5A H 0.0359 1.0096 0.1877 0.051 Uiso 0.660(5) 1 calc R U P C 1
C6A C -0.0990(7) 0.9954(5) 0.1008(3) 0.0390(13) Uani 0.660(5) 1 d D U P C 1
H6A H -0.1583 1.0665 0.0890 0.047 Uiso 0.660(5) 1 calc R U P C 1
C7A C -0.2509(8) 0.9639(5) -0.0045(4) 0.0495(17) Uani 0.660(5) 1 d D U P C 1
H7A1 H -0.3448 0.9750 0.0250 0.074 Uiso 0.660(5) 1 calc R U P C 1
H7A2 H -0.2406 0.9113 -0.0382 0.074 Uiso 0.660(5) 1 calc R U P C 1
H7A3 H -0.2481 1.0298 -0.0424 0.074 Uiso 0.660(5) 1 calc R U P C 1
C1B C -0.1166(10) 0.9540(7) 0.0854(5) 0.0377(16) Uani 0.340(5) 1 d D U P C 2
C2B C -0.0992(11) 0.8662(8) 0.0547(5) 0.0373(17) Uani 0.340(5) 1 d D U P C 2
H2BA H -0.1637 0.8686 0.0110 0.045 Uiso 0.340(5) 1 calc R U P C 2
C3B C 0.0112(12) 0.7740(7) 0.0863(7) 0.0409(18) Uani 0.340(5) 1 d D U P C 2
H3B H 0.0207 0.7142 0.0640 0.049 Uiso 0.340(5) 1 calc R U P C 2
C4B C 0.1078(15) 0.7678(11) 0.1500(8) 0.0400(17) Uani 0.340(5) 1 d D U P C 2
H4B H 0.1838 0.7049 0.1717 0.048 Uiso 0.340(5) 1 calc R U P C 2
C5B C 0.0887(14) 0.8571(9) 0.1806(9) 0.0410(17) Uani 0.340(5) 1 d D U P C 2
H5B H 0.1529 0.8555 0.2242 0.049 Uiso 0.340(5) 1 calc R U P C 2
C6B C -0.0225(13) 0.9488(9) 0.1487(7) 0.0386(16) Uani 0.340(5) 1 d D U P C 2
H6B H -0.0336 1.0088 0.1711 0.046 Uiso 0.340(5) 1 calc R U P C 2
C7B C -0.2350(13) 1.0529(8) 0.0511(7) 0.048(3) Uani 0.340(5) 1 d D U P C 2
H7B1 H -0.2698 1.0906 0.0966 0.071 Uiso 0.340(5) 1 calc R U P C 2
H7B2 H -0.3168 1.0366 0.0293 0.071 Uiso 0.340(5) 1 calc R U P C 2
H7B3 H -0.1964 1.0965 0.0047 0.071 Uiso 0.340(5) 1 calc R U P C 2

loop_
_atom_site_aniso_label
_atom_site_aniso_U_11
_atom_site_aniso_U_22
_atom_site_aniso_U_33
_atom_site_aniso_U_23
_atom_site_aniso_U_13
_atom_site_aniso_U_12
U1 0.01920(7) 0.02805(8) 0.02782(8) -0.00845(5) -0.00191(4) -0.00473(5)
O1 0.0418(19) 0.057(2) 0.0536(19) -0.0283(16) -0.0230(15) 0.0065(16)
O2 0.0284(14) 0.0337(15) 0.0312(14) -0.0117(11) -0.0056(10) -0.0046(12)
O3 0.0275(14) 0.0303(14) 0.0318(13) -0.0097(11) -0.0049(10) -0.0109(12)
O4 0.0430(18) 0.0316(15) 0.0405(16) -0.0036(12) -0.0082(13) -0.0168(14)
N1 0.040(2) 0.0331(19) 0.049(2) -0.0030(15) -0.0112(15) -0.0125(16)
N2 0.0388(19) 0.0249(16) 0.0371(18) -0.0088(13) -0.0101(14) -0.0048(14)
N3 0.0318(18) 0.0367(19) 0.0424(19) -0.0186(15) 0.0070(14) -0.0110(16)
N4 0.0326(19) 0.0337(19) 0.0352(18) -0.0092(15) 0.0057(14) -0.0042(16)
N5 0.108(5) 0.064(3) 0.090(4) 0.004(3) 0.047(4) -0.031(3)
N6 0.0288(17) 0.0282(18) 0.045(2) -0.0135(14) 0.0047(13) -0.0111(14)
N7 0.0277(16) 0.0211(16) 0.0326(17) -0.0102(12) -0.0023(12) -0.0041(13)
N8 0.0302(19) 0.042(2) 0.050(2) -0.0163(17) 0.0110(15) -0.0183(17)
N9 0.0191(14) 0.0306(16) 0.0288(15) -0.0094(12) 0.0006(11) -0.0060(13)
N10 0.0206(15) 0.0351(18) 0.0359(17) -0.0174(14) 0.0006(12) -0.0082(14)
C1 0.046(3) 0.081(4) 0.040(3) -0.026(3) -0.002(3) -0.030(3)
C2 0.029(3) 0.081(4) 0.026(3) -0.022(3) -0.004(2) -0.015(3)
C1' 0.044(6) 0.073(7) 0.033(5) -0.020(5) -0.001(5) -0.021(5)
C2' 0.040(5) 0.078(5) 0.025(5) -0.020(5) -0.002(4) -0.010(4)
C3 0.030(2) 0.055(3) 0.036(2) -0.0237(19) -0.0054(16) 0.0111(19)
C4 0.0247(19) 0.043(2) 0.0270(19) -0.0110(16) 0.0000(14) 0.0053(17)
C5 0.035(2) 0.073(3) 0.036(2) -0.021(2) -0.0069(18) 0.016(2)
C6 0.046(3) 0.066(3) 0.030(2) -0.005(2) 0.0017(19) 0.008(2)
C7 0.041(3) 0.055(3) 0.032(2) -0.001(2) 0.0065(18) 0.001(2)
C8 0.028(2) 0.044(2) 0.0285(19) -0.0042(17) 0.0040(15) -0.0016(18)
C9 0.041(2) 0.036(2) 0.047(2) 0.0041(18) -0.0103(18) -0.015(2)
C10 0.026(2) 0.0258(19) 0.039(2) -0.0080(16) 0.0004(16) -0.0082(17)
C11 0.033(2) 0.027(2) 0.049(2) -0.0070(19) 0.0012(19) -0.0095(19)
C12 0.035(2) 0.029(2) 0.056(3) -0.0112(19) 0.0014(19) -0.0099(19)
C13 0.035(2) 0.032(2) 0.062(3) -0.0176(19) -0.001(2) -0.011(2)
C14 0.033(2) 0.029(2) 0.054(3) -0.0128(19) -0.005(2) -0.0082(19)
C15 0.024(2) 0.0262(19) 0.046(2) -0.0107(17) 0.0002(17) -0.0073(17)
C10' 0.029(3) 0.026(3) 0.047(3) -0.009(2) 0.002(2) -0.007(2)
C11' 0.032(3) 0.027(3) 0.051(3) -0.008(3) 0.004(3) -0.009(3)
C12' 0.036(3) 0.028(3) 0.056(3) -0.010(3) 0.002(3) -0.011(3)
C13' 0.034(3) 0.028(3) 0.056(3) -0.013(3) 0.002(3) -0.010(3)
C14' 0.030(3) 0.027(3) 0.052(3) -0.014(3) 0.003(3) -0.009(3)
C15' 0.028(3) 0.025(3) 0.046(3) -0.011(2) 0.001(3) -0.007(2)
C16 0.035(2) 0.035(2) 0.036(2) -0.0127(16) -0.0047(16) -0.0118(18)
C17 0.0257(18) 0.0297(19) 0.0280(18) -0.0094(14) -0.0017(13) -0.0059(15)
C18 0.0234(18) 0.0280(19) 0.0283(18) -0.0100(14) -0.0014(13) -0.0056(15)
C19 0.031(2) 0.038(2) 0.038(2) -0.0129(17) -0.0058(16) -0.0093(18)
C20 0.035(2) 0.047(3) 0.035(2) -0.0092(18) -0.0132(17) -0.009(2)
C21 0.039(2) 0.033(2) 0.035(2) -0.0024(17) -0.0109(17) -0.0067(19)
C22 0.031(2) 0.032(2) 0.0287(19) -0.0070(15) -0.0016(14) -0.0085(17)
C23 0.041(3) 0.031(2) 0.046(2) -0.0041(18) 0.0059(19) -0.013(2)
C24 0.051(3) 0.039(3) 0.062(3) -0.010(2) 0.002(2) -0.021(2)
C25 0.0194(17) 0.0283(19) 0.0314(19) -0.0100(14) -0.0007(13) -0.0053(15)
C26 0.0254(19) 0.036(2) 0.035(2) -0.0127(16) 0.0017(14) -0.0111(17)
C27 0.034(2) 0.030(2) 0.037(2) -0.0134(16) 0.0050(16) -0.0077(17)
C28 0.031(2) 0.031(2) 0.036(2) -0.0071(16) 0.0016(16) 0.0029(17)
C29 0.0246(19) 0.034(2) 0.0313(19) -0.0083(15) -0.0028(14) -0.0045(16)
C30 0.0202(18) 0.036(2) 0.042(2) -0.0178(17) 0.0015(14) -0.0051(16)
C31 0.024(2) 0.048(3) 0.053(3) -0.022(2) -0.0032(17) -0.0095(19)
C32 0.032(2) 0.051(3) 0.055(3) -0.019(2) 0.0022(18) -0.021(2)
C33 0.038(2) 0.047(3) 0.050(3) -0.005(2) -0.0009(19) -0.022(2)
C34 0.028(2) 0.042(2) 0.037(2) -0.0093(17) -0.0044(15) -0.0127(18)
C1A 0.046(2) 0.031(2) 0.034(2) -0.0062(19) 0.0116(19) -0.018(2)
C2A 0.051(3) 0.032(3) 0.035(2) -0.004(2) 0.011(2) -0.014(2)
C3A 0.053(3) 0.034(3) 0.032(2) -0.001(2) 0.011(2) -0.011(2)
C4A 0.053(3) 0.035(2) 0.032(2) -0.0028(19) 0.007(2) -0.012(2)
C5A 0.057(3) 0.033(2) 0.035(2) -0.0058(19) 0.000(2) -0.012(2)
C6A 0.053(3) 0.030(2) 0.034(2) -0.008(2) 0.005(2) -0.013(2)
C7A 0.055(4) 0.049(4) 0.044(3) -0.006(3) 0.002(3) -0.020(3)
C1B 0.048(3) 0.033(3) 0.033(3) -0.005(2) 0.007(2) -0.016(2)
C2B 0.047(3) 0.034(3) 0.032(3) -0.005(3) 0.008(3) -0.017(3)
C3B 0.050(3) 0.035(3) 0.035(3) -0.002(3) 0.009(3) -0.015(3)
C4B 0.051(3) 0.034(3) 0.031(3) -0.002(3) 0.010(3) -0.013(3)
C5B 0.052(3) 0.035(3) 0.033(3) -0.003(2) 0.007(3) -0.013(3)
C6B 0.051(3) 0.032(3) 0.034(3) -0.006(2) 0.005(2) -0.015(2)
C7B 0.059(5) 0.042(4) 0.035(5) -0.004(4) 0.009(4) -0.011(4)

loop_
_atom_type_symbol
_atom_type_description
_atom_type_scat_dispersion_real
_atom_type_scat_dispersion_imag
_atom_type_scat_source
C C 0.0033 0.0016 'International Tables Vol C Tables 4.2.6.8 and 6.1.1.4'
H H 0.0000 0.0000 'International Tables Vol C Tables 4.2.6.8 and 6.1.1.4'
N N 0.0061 0.0033 'International Tables Vol C Tables 4.2.6.8 and 6.1.1.4'
O O 0.0106 0.0060 'International Tables Vol C Tables 4.2.6.8 and 6.1.1.4'
U U -9.6767 9.6646 'International Tables Vol C Tables 4.2.6.8 and 6.1.1.4'

loop_
_geom_angle_atom_site_label_1
_geom_angle_atom_site_label_2
_geom_angle_atom_site_label_3
_geom_angle
O2 U1 O3 152.86(11)
O2 U1 N3 87.66(12)
O3 U1 N3 96.04(12)
O2 U1 N6 97.46(12)
O3 U1 N6 92.85(11)
N3 U1 N6 149.56(12)
O2 U1 N1 71.26(11)
O3 U1 N1 135.79(10)
N3 U1 N1 77.19(13)
N6 U1 N1 76.17(12)
O2 U1 N10 77.75(11)
O3 U1 N10 81.61(11)
N3 U1 N10 137.70(11)
N6 U1 N10 72.40(11)
N1 U1 N10 131.92(12)
O2 U1 N2 135.50(11)
O3 U1 N2 70.76(10)
N3 U1 N2 73.88(12)
N6 U1 N2 81.79(12)
N1 U1 N2 65.36(11)
N10 U1 N2 140.97(10)
O2 U1 N9 79.52(10)
O3 U1 N9 76.40(10)
N3 U1 N9 70.89(11)
N6 U1 N9 139.55(11)
N1 U1 N9 137.18(11)
N10 U1 N9 67.52(10)
N2 U1 N9 128.12(10)
C3 O1 C2 113.8(4)
C3 O1 C2' 128.0(9)
C4 O2 U1 146.9(3)
C18 O3 U1 147.6(2)
C22 O4 C23 116.9(3)
C9 N1 C10 118.6(4)
C9 N1 C10' 108.6(6)
C9 N1 U1 128.2(3)
C10 N1 U1 113.1(3)
C10' N1 U1 115.0(6)
C16 N2 C15' 122.8(6)
C16 N2 C15 114.7(4)
C16 N2 U1 126.8(3)
C15' N2 U1 107.8(6)
C15 N2 U1 116.8(3)
N4 N3 U1 138.5(3)
N3 N4 N5 177.0(5)
N7 N6 U1 137.0(3)
N8 N7 N6 178.0(4)
C29 N9 C25 117.4(3)
C29 N9 U1 120.8(2)
C25 N9 U1 121.8(2)
C34 N10 C30 117.1(3)
C34 N10 U1 120.9(3)
C30 N10 U1 122.0(3)
C2 C1 H1A 109.5
C2 C1 H1B 109.5
H1A C1 H1B 109.5
C2 C1 H1C 109.5
H1A C1 H1C 109.5
H1B C1 H1C 109.5
O1 C2 C1 104.0(4)
O1 C2 H2A 111.0
C1 C2 H2A 111.0
O1 C2 H2B 111.0
C1 C2 H2B 111.0
H2A C2 H2B 109.0
C2' C1' H1'1 109.5
C2' C1' H1'2 109.5
H1'1 C1' H1'2 109.5
C2' C1' H1'3 109.5
H1'1 C1' H1'3 109.5
H1'2 C1' H1'3 109.5
O1 C2' C1' 106.4(6)
O1 C2' H2'1 110.5
C1' C2' H2'1 110.5
O1 C2' H2'2 110.5
C1' C2' H2'2 110.5
H2'1 C2' H2'2 108.6
O1 C3 C5 125.6(4)
O1 C3 C4 114.7(4)
C5 C3 C4 119.7(5)
O2 C4 C8 121.4(4)
O2 C4 C3 119.5(4)
C8 C4 C3 119.1(4)
C6 C5 C3 121.3(5)
C6 C5 H5 119.3
C3 C5 H5 119.3
C5 C6 C7 119.8(5)
C5 C6 H6 120.1
C7 C6 H6 120.1
C6 C7 C8 120.2(5)
C6 C7 H7 119.9
C8 C7 H7 119.9
C4 C8 C7 119.7(4)
C4 C8 C9 123.2(4)
C7 C8 C9 116.7(5)
N1 C9 C8 127.5(4)
N1 C9 H9 116.2
C8 C9 H9 116.2
N1 C10 C15 106.6(4)
N1 C10 C11 115.4(4)
C15 C10 C11 111.7(4)
N1 C10 H10 107.6
C15 C10 H10 107.6
C11 C10 H10 107.6
C12 C11 C10 112.0(5)
C12 C11 H11A 109.2
C10 C11 H11A 109.2
C12 C11 H11B 109.2
C10 C11 H11B 109.2
H11A C11 H11B 107.9
C11 C12 C13 108.7(5)
C11 C12 H12A 110.0
C13 C12 H12A 110.0
C11 C12 H12B 110.0
C13 C12 H12B 110.0
H12A C12 H12B 108.3
C12 C13 C14 110.0(5)
C12 C13 H13A 109.7
C14 C13 H13A 109.7
C12 C13 H13B 109.7
C14 C13 H13B 109.7
H13A C13 H13B 108.2
C13 C14 C15 113.7(5)
C13 C14 H14A 108.8
C15 C14 H14A 108.8
C13 C14 H14B 108.8
C15 C14 H14B 108.8
H14A C14 H14B 107.7
N2 C15 C10 105.7(4)
N2 C15 C14 113.0(4)
C10 C15 C14 110.6(4)
N2 C15 H15 109.1
C10 C15 H15 109.1
C14 C15 H15 109.1
N1 C10' C15' 100.7(8)
N1 C10' C11' 108.5(10)
C15' C10' C11' 110.7(12)
N1 C10' H10' 112.1
C15' C10' H10' 112.1
C11' C10' H10' 112.1
C12' C11' C10' 111.6(13)
C12' C11' H11C 109.3
C10' C11' H11C 109.3
C12' C11' H11D 109.3
C10' C11' H11D 109.3
H11C C11' H11D 108.0
C11' C12' C13' 111.7(14)
C11' C12' H12C 109.3
C13' C12' H12C 109.3
C11' C12' H12D 109.3
C13' C12' H12D 109.3
H12C C12' H12D 107.9
C12' C13' C14' 112.7(14)
C12' C13' H13C 109.1
C14' C13' H13C 109.1
C12' C13' H13D 109.1
C14' C13' H13D 109.1
H13C C13' H13D 107.8
C13' C14' C15' 109.5(12)
C13' C14' H14C 109.8
C15' C14' H14C 109.8
C13' C14' H14D 109.8
C15' C14' H14D 109.8
H14C C14' H14D 108.2
N2 C15' C10' 102.5(9)
N2 C15' C14' 110.0(9)
C10' C15' C14' 114.7(12)
N2 C15' H15' 109.8
C10' C15' H15' 109.8
C14' C15' H15' 109.8
N2 C16 C17 128.7(4)
N2 C16 H16 115.7
C17 C16 H16 115.7
C18 C17 C19 119.6(4)
C18 C17 C16 123.0(3)
C19 C17 C16 117.3(4)
O3 C18 C17 121.3(3)
O3 C18 C22 119.7(3)
C17 C18 C22 119.1(3)
C20 C19 C17 120.6(4)
C20 C19 H19 119.7
C17 C19 H19 119.7
C19 C20 C21 120.3(4)
C19 C20 H20 119.9
C21 C20 H20 119.9
C20 C21 C22 120.6(4)
C20 C21 H21 119.7
C22 C21 H21 119.7
O4 C22 C21 126.0(4)
O4 C22 C18 114.3(3)
C21 C22 C18 119.8(4)
O4 C23 C24 106.3(3)
O4 C23 H23A 110.5
C24 C23 H23A 110.5
O4 C23 H23B 110.5
C24 C23 H23B 110.5
H23A C23 H23B 108.7
C23 C24 H24A 109.5
C23 C24 H24B 109.5
H24A C24 H24B 109.5
C23 C24 H24C 109.5
H24A C24 H24C 109.5
H24B C24 H24C 109.5
N9 C25 C26 122.6(4)
N9 C25 H25 118.7
C26 C25 H25 118.7
C27 C26 C25 119.6(4)
C27 C26 H26 120.2
C25 C26 H26 120.2
C26 C27 C28 118.5(4)
C26 C27 H27 120.8
C28 C27 H27 120.8
C29 C28 C27 118.8(4)
C29 C28 H28 120.6
C27 C28 H28 120.6
N9 C29 C28 123.2(4)
N9 C29 H29 118.4
C28 C29 H29 118.4
N10 C30 C31 123.3(4)
N10 C30 H30 118.4
C31 C30 H30 118.4
C32 C31 C30 119.3(4)
C32 C31 H31 120.4
C30 C31 H31 120.4
C31 C32 C33 118.8(4)
C31 C32 H32 120.6
C33 C32 H32 120.6
C32 C33 C34 119.7(4)
C32 C33 H33 120.2
C34 C33 H33 120.2
N10 C34 C33 121.9(4)
N10 C34 H34 119.1
C33 C34 H34 119.1
C2A C1A C6A 119.2(6)
C2A C1A C7A 120.6(5)
C6A C1A C7A 120.3(4)
C1A C2A C3A 121.4(5)
C1A C2A H2AA 119.3
C3A C2A H2AA 119.3
C4A C3A C2A 119.6(7)
C4A C3A H3A 120.2
C2A C3A H3A 120.2
C3A C4A C5A 119.0(8)
C3A C4A H4A 120.5
C5A C4A H4A 120.5
C6A C5A C4A 120.4(6)
C6A C5A H5A 119.8
C4A C5A H5A 119.8
C1A C6A C5A 120.4(5)
C1A C6A H6A 119.8
C5A C6A H6A 119.8
C1A C7A H7A1 109.5
C1A C7A H7A2 109.5
H7A1 C7A H7A2 109.5
C1A C7A H7A3 109.5
H7A1 C7A H7A3 109.5
H7A2 C7A H7A3 109.5
C2B C1B C6B 118.4(8)
C2B C1B C7B 120.9(6)
C6B C1B C7B 120.6(5)
C1B C2B C3B 121.1(7)
C1B C2B H2BA 119.4
C3B C2B H2BA 119.4
C4B C3B C2B 121.1(10)
C4B C3B H3B 119.5
C2B C3B H3B 119.5
C5B C4B C3B 117.2(14)
C5B C4B H4B 121.4
C3B C4B H4B 121.4
C4B C5B C6B 121.2(11)
C4B C5B H5B 119.4
C6B C5B H5B 119.4
C1B C6B C5B 121.0(8)
C1B C6B H6B 119.5
C5B C6B H6B 119.5
C1B C7B H7B1 109.5
C1B C7B H7B2 109.5
H7B1 C7B H7B2 109.5
C1B C7B H7B3 109.5
H7B1 C7B H7B3 109.5
H7B2 C7B H7B3 109.5

loop_
_geom_bond_atom_site_label_1
_geom_bond_atom_site_label_2
_geom_bond_distance
U1 O2 2.160(3)
U1 O3 2.161(3)
U1 N3 2.404(4)
U1 N6 2.407(4)
U1 N1 2.561(4)
U1 N10 2.615(3)
U1 N2 2.610(3)
U1 N9 2.655(3)
O1 C3 1.352(6)
O1 C2 1.435(4)
O1 C2' 1.440(5)
O2 C4 1.323(5)
O3 C18 1.325(4)
O4 C22 1.359(5)
O4 C23 1.434(4)
N1 C9 1.281(5)
N1 C10 1.519(5)
N1 C10' 1.522(5)
N2 C16 1.273(5)
N2 C15' 1.520(5)
N2 C15 1.524(5)
N3 N4 1.126(5)
N4 N5 1.167(6)
N6 N7 1.175(5)
N7 N8 1.153(4)
N9 C29 1.339(5)
N9 C25 1.344(4)
N10 C34 1.341(5)
N10 C30 1.350(5)
C1 C2 1.497(6)
C1 H1A 0.9800
C1 H1B 0.9800
C1 H1C 0.9800
C2 H2A 0.9900
C2 H2B 0.9900
C1' C2' 1.495(6)
C1' H1'1 0.9800
C1' H1'2 0.9800
C1' H1'3 0.9800
C2' H2'1 0.9900
C2' H2'2 0.9900
C3 C5 1.382(7)
C3 C4 1.408(6)
C4 C8 1.382(7)
C5 C6 1.361(8)
C5 H5 0.9500
C6 C7 1.380(7)
C6 H6 0.9500
C7 C8 1.409(6)
C7 H7 0.9500
C8 C9 1.453(6)
C9 H9 0.9500
C10 C15 1.527(7)
C10 C11 1.525(7)
C10 H10 1.0000
C11 C12 1.516(4)
C11 H11A 0.9900
C11 H11B 0.9900
C12 C13 1.517(4)
C12 H12A 0.9900
C12 H12B 0.9900
C13 C14 1.518(4)
C13 H13A 0.9900
C13 H13B 0.9900
C14 C15 1.531(8)
C14 H14A 0.9900
C14 H14B 0.9900
C15 H15 1.0000
C10' C15' 1.527(7)
C10' C11' 1.54(2)
C10' H10' 1.0000
C11' C12' 1.517(5)
C11' H11C 0.9900
C11' H11D 0.9900
C12' C13' 1.517(5)
C12' H12C 0.9900
C12' H12D 0.9900
C13' C14' 1.517(5)
C13' H13C 0.9900
C13' H13D 0.9900
C14' C15' 1.524(8)
C14' H14C 0.9900
C14' H14D 0.9900
C15' H15' 1.0000
C16 C17 1.440(6)
C16 H16 0.9500
C17 C18 1.398(5)
C17 C19 1.404(5)
C18 C22 1.419(5)
C19 C20 1.372(6)
C19 H19 0.9500
C20 C21 1.385(6)
C20 H20 0.9500
C21 C22 1.385(5)
C21 H21 0.9500
C23 C24 1.495(5)
C23 H23A 0.9900
C23 H23B 0.9900
C24 H24A 0.9800
C24 H24B 0.9800
C24 H24C 0.9800
C25 C26 1.379(6)
C25 H25 0.9500
C26 C27 1.369(6)
C26 H26 0.9500
C27 C28 1.386(6)
C27 H27 0.9500
C28 C29 1.377(6)
C28 H28 0.9500
C29 H29 0.9500
C30 C31 1.374(6)
C30 H30 0.9500
C31 C32 1.350(7)
C31 H31 0.9500
C32 C33 1.377(6)
C32 H32 0.9500
C33 C34 1.385(6)
C33 H33 0.9500
C34 H34 0.9500
C1A C2A 1.371(6)
C1A C6A 1.372(6)
C1A C7A 1.489(8)
C2A C3A 1.387(4)
C2A H2AA 0.9500
C3A C4A 1.385(4)
C3A H3A 0.9500
C4A C5A 1.388(4)
C4A H4A 0.9500
C5A C6A 1.387(4)
C5A H5A 0.9500
C6A H6A 0.9500
C7A H7A1 0.9800
C7A H7A2 0.9800
C7A H7A3 0.9800
C1B C2B 1.370(6)
C1B C6B 1.371(6)
C1B C7B 1.488(9)
C2B C3B 1.387(5)
C2B H2BA 0.9500
C3B C4B 1.386(5)
C3B H3B 0.9500
C4B C5B 1.386(5)
C4B H4B 0.9500
C5B C6B 1.387(4)
C5B H5B 0.9500
C6B H6B 0.9500
C7B H7B1 0.9800
C7B H7B2 0.9800
C7B H7B3 0.9800

loop_
_geom_hbond_atom_site_label_D
_geom_hbond_atom_site_label_H
_geom_hbond_atom_site_label_A
_geom_hbond_distance_DH
_geom_hbond_distance_HA
_geom_hbond_distance_DA
_geom_hbond_angle_DHA
_geom_hbond_site_symmetry_A
C2' H2'1 N5 0.99 2.24 2.872(13) 120.3 1_455
C9 H9 N5 0.95 2.58 3.484(7) 158.9 2_676
C10 H10 N6 1.00 2.66 3.301(6) 122.4 .
C14 H14B N8 0.99 2.63 3.615(8) 172.3 1_655
C10' H10' N4 1.00 2.54 3.249(17) 127.6 .
C10' H10' N5 1.00 2.66 3.510(17) 143.6 .
C11' H11C N5 0.99 2.38 3.21(2) 140.5 2_676
C15' H15' N6 1.00 2.60 3.314(16) 128.5 .
C25 H25 O1 0.95 2.51 3.426(5) 162.3 .
C25 H25 O2 0.95 2.60 3.170(5) 119.2 .
C29 H29 O3 0.95 2.60 3.107(5) 113.8 .
C30 H30 O2 0.95 2.61 3.116(5) 113.9 .
C31 H31 N3 0.95 2.56 3.504(6) 175.3 1_455
C31 H31 N4 0.95 2.66 3.561(6) 159.6 1_455
C34 H34 O3 0.95 2.55 3.164(5) 122.8 .
C34 H34 O4 0.95 2.51 3.458(5) 173.8 .

loop_
_geom_torsion_atom_site_label_1
_geom_torsion_atom_site_label_2
_geom_torsion_atom_site_label_3
_geom_torsion_atom_site_label_4
_geom_torsion
C3 O1 C2 C1 176.5(5)
C3 O1 C2' C1' 104.1(14)
C2 O1 C3 C5 -1.2(7)
C2' O1 C3 C5 -33.3(9)
C2 O1 C3 C4 177.7(4)
C2' O1 C3 C4 145.6(7)
U1 O2 C4 C8 -7.5(7)
U1 O2 C4 C3 173.1(3)
O1 C3 C4 O2 -1.6(6)
C5 C3 C4 O2 177.3(4)
O1 C3 C4 C8 179.0(4)
C5 C3 C4 C8 -2.1(6)
O1 C3 C5 C6 180.0(5)
C4 C3 C5 C6 1.2(7)
C3 C5 C6 C7 0.4(8)
C5 C6 C7 C8 -1.1(7)
O2 C4 C8 C7 -178.0(4)
C3 C4 C8 C7 1.4(6)
O2 C4 C8 C9 -5.0(7)
C3 C4 C8 C9 174.3(4)
C6 C7 C8 C4 0.2(7)
C6 C7 C8 C9 -173.2(4)
C10 N1 C9 C8 -166.4(5)
C10' N1 C9 C8 155.3(8)
U1 N1 C9 C8 9.0(8)
C4 C8 C9 N1 2.1(8)
C7 C8 C9 N1 175.2(5)
C9 N1 C10 C15 -126.6(5)
U1 N1 C10 C15 57.4(4)
C9 N1 C10 C11 -2.0(7)
U1 N1 C10 C11 -178.0(4)
N1 C10 C11 C12 -178.2(5)
C15 C10 C11 C12 -56.3(6)
C10 C11 C12 C13 60.2(7)
C11 C12 C13 C14 -59.1(7)
C12 C13 C14 C15 56.3(7)
C16 N2 C15 C10 -155.6(4)
U1 N2 C15 C10 38.2(5)
C16 N2 C15 C14 -34.5(6)
U1 N2 C15 C14 159.3(4)
N1 C10 C15 N2 -60.5(5)
C11 C10 C15 N2 172.7(4)
N1 C10 C15 C14 176.9(4)
C11 C10 C15 C14 50.0(6)
C13 C14 C15 N2 -169.5(5)
C13 C14 C15 C10 -51.2(7)
C9 N1 C10' C15' 158.2(7)
U1 N1 C10' C15' -50.6(10)
C9 N1 C10' C11' 42.0(13)
U1 N1 C10' C11' -166.8(10)
N1 C10' C11' C12' 161.0(13)
C15' C10' C11' C12' 51.4(17)
C10' C11' C12' C13' -54(2)
C11' C12' C13' C14' 57(2)
C12' C13' C14' C15' -55(2)
C16 N2 C15' C10' 133.1(7)
U1 N2 C15' C10' -64.1(9)
C16 N2 C15' C14' 10.7(15)
U1 N2 C15' C14' 173.5(10)
N1 C10' C15' N2 74.2(11)
C11' C10' C15' N2 -171.2(10)
N1 C10' C15' C14' -166.6(10)
C11' C10' C15' C14' -52.0(14)
C13' C14' C15' N2 168.0(12)
C13' C14' C15' C10' 53.1(18)
C15' N2 C16 C17 145.9(8)
C15 N2 C16 C17 -178.1(4)
U1 N2 C16 C17 -13.5(7)
N2 C16 C17 C18 1.3(7)
N2 C16 C17 C19 -174.9(4)
U1 O3 C18 C17 6.3(7)
U1 O3 C18 C22 -173.0(3)
C19 C17 C18 O3 -178.9(4)
C16 C17 C18 O3 4.9(6)
C19 C17 C18 C22 0.4(6)
C16 C17 C18 C22 -175.8(4)
C18 C17 C19 C20 -0.3(6)
C16 C17 C19 C20 176.1(4)
C17 C19 C20 C21 -0.2(7)
C19 C20 C21 C22 0.7(7)
C23 O4 C22 C21 0.6(6)
C23 O4 C22 C18 -180.0(4)
C20 C21 C22 O4 178.7(4)
C20 C21 C22 C18 -0.7(7)
O3 C18 C22 O4 0.0(5)
C17 C18 C22 O4 -179.3(4)
O3 C18 C22 C21 179.4(4)
C17 C18 C22 C21 0.1(6)
C22 O4 C23 C24 176.9(4)
C29 N9 C25 C26 0.1(5)
U1 N9 C25 C26 180.0(3)
N9 C25 C26 C27 0.0(6)
C25 C26 C27 C28 -0.3(6)
C26 C27 C28 C29 0.5(6)
C25 N9 C29 C28 0.1(6)
U1 N9 C29 C28 -179.7(3)
C27 C28 C29 N9 -0.4(6)
C34 N10 C30 C31 -0.6(6)
U1 N10 C30 C31 176.5(3)
N10 C30 C31 C32 0.0(7)
C30 C31 C32 C33 0.2(7)
C31 C32 C33 C34 0.2(7)
C30 N10 C34 C33 0.9(6)
U1 N10 C34 C33 -176.2(3)
C32 C33 C34 N10 -0.8(7)
C6A C1A C2A C3A -0.3(3)
C7A C1A C2A C3A 179.8(3)
C1A C2A C3A C4A -0.2(3)
C2A C3A C4A C5A 0.2(5)
C3A C4A C5A C6A 0.1(7)
C2A C1A C6A C5A 0.7(5)
C7A C1A C6A C5A -179.4(4)
C4A C5A C6A C1A -0.6(7)
C6B C1B C2B C3B -0.2(3)
C7B C1B C2B C3B 179.8(3)
C1B C2B C3B C4B -0.2(3)
C2B C3B C4B C5B 0.3(6)
C3B C4B C5B C6B 0.0(8)
C2B C1B C6B C5B 0.5(6)
C7B C1B C6B C5B -179.5(5)
C4B C5B C6B C1B -0.4(9)
